data_1573333
_journal_paper_doi 10.1107/S2056989024011319
_chemical_formula_iupac '[Eu Cl2 (H2 O)6] Cl'
_chemical_formula_moiety 'Eu Cl2 H12 O6 +, Cl -'
_chemical_formula_sum 'Cl3 Eu H12 O6'
_chemical_formula_weight 366.41
_chemical_name_systematic
;
Hexaaquadichloridoeuropium(III) chloride
;
_space_group_crystal_system monoclinic
_space_group_IT_number 13
_space_group_name_Hall '-P 2yc'
_space_group_name_H-M_alt 'P 1 2/c 1'
_atom_sites_solution_hydrogens difmap
_atom_sites_solution_primary dual
_audit_creation_method
;
Olex2 1.5
(compiled 2022.04.07 svn.rca3783a0 for OlexSys, GUI svn.r6498)
;
_cell_angle_alpha 90
_cell_angle_beta 127.2310(10)
_cell_angle_gamma 90
_cell_formula_units_Z 2
_cell_length_a 7.9062(2)
_cell_length_b 6.5092(2)
_cell_length_c 12.0410(4)
_cell_measurement_reflns_used 9987
_cell_measurement_temperature 100.00
_cell_measurement_theta_max 23.686
_cell_measurement_theta_min 2.469
_cell_volume 493.38(3)
_computing_cell_refinement
;
SAINT V8.40B (Bruker, 2016)
;
_computing_data_reduction
;
SAINT V8.40B (Bruker, 2016)
;
_computing_molecular_graphics
;
CrystalMaker (Palmer, 2014)
;
_computing_publication_material
;
PublCIF (Westrip, 2010)
;
_computing_structure_refinement
;
SHELXL 2018/1 (Sheldrick, 2015b)
;
_computing_structure_solution
;
SHELXT 2018/2 (Sheldrick, 2015a)
;
_diffrn_ambient_temperature 100.00
_diffrn_measured_fraction_theta_full 1.000
_diffrn_measured_fraction_theta_max 0.999
_diffrn_measurement_device_type 'Bruker D8 Venture Duo'
_diffrn_measurement_method \w
_diffrn_radiation_type AgK\a
_diffrn_radiation_wavelength 0.56086
_diffrn_reflns_av_R_equivalents 0.0382
_diffrn_reflns_av_unetI/netI 0.0124
_diffrn_reflns_limit_h_max 11
_diffrn_reflns_limit_h_min -11
_diffrn_reflns_limit_k_max 9
_diffrn_reflns_limit_k_min -9
_diffrn_reflns_limit_l_max 17
_diffrn_reflns_limit_l_min -17
_diffrn_reflns_number 21905
_diffrn_reflns_theta_full 19.665
_diffrn_reflns_theta_max 23.685
_diffrn_reflns_theta_min 2.469
_diffrn_source_current 0.91
_diffrn_source_power 0.0455
_diffrn_source_voltage 50.0
_exptl_absorpt_coefficient_mu 3.752
_exptl_absorpt_correction_T_max 0.2569
_exptl_absorpt_correction_T_min 0.2182
_exptl_absorpt_correction_type multi-scan
_exptl_absorpt_process_details
;
SADABS-2016/2 (Bruker, 2016)
;
_exptl_crystal_colour colorless
_exptl_crystal_density_diffrn 2.466
_exptl_crystal_description plate
_exptl_crystal_F_000 348
_exptl_crystal_size_max 0.13
_exptl_crystal_size_mid 0.13
_exptl_crystal_size_min 0.11
_refine_diff_density_max 0.289
_refine_diff_density_min -0.324
_refine_ls_extinction_coef 0.0155(6)
_refine_ls_extinction_expression Fc^*^=kFc[1+0.001xFc^2^\l^3^/sin(2\q)]^-1/4^
_refine_ls_extinction_method
;
SHELXL-2018/1 (Sheldrick 2015b)
;
_refine_ls_goodness_of_fit_ref 1.125
_refine_ls_hydrogen_treatment refall
_refine_ls_matrix_type full
_refine_ls_number_parameters 72
_refine_ls_number_reflns 1529
_refine_ls_number_restraints 0
_refine_ls_restrained_S_all 1.125
_refine_ls_R_factor_all 0.0077
_refine_ls_R_factor_gt 0.0072
_refine_ls_shift/su_max 0.001
_refine_ls_shift/su_mean 0.000
_refine_ls_structure_factor_coef Fsqd
_refine_ls_weighting_details 'w=1/[\s^2^(Fo^2^)+(0.0058P)^2^] where P=(Fo^2^+2Fc^2^)/3'
_refine_ls_weighting_scheme calc
_refine_ls_wR_factor_gt 0.0160
_refine_ls_wR_factor_ref 0.0161
_reflns_number_gt 1504
_reflns_number_total 1529
_reflns_threshold_expression 'I > 2\s(I)'
_cod_data_source_file hb8106.cif
_cod_data_source_block Eu
_cod_original_formula_sum 'Eu Cl3 H12 O6'
_cod_database_code 1573333
_shelx_space_group_comment
;
The symmetry employed for this shelxl refinement is uniquely defined
by the following loop, which should always be used as a source of
symmetry information in preference to the above space-group names.
They are only intended as comments.
;
_shelx_estimated_absorpt_t_min 0.635
_shelx_estimated_absorpt_t_max 0.685

loop_
_space_group_symop_operation_xyz
'x, y, z'
'-x, y, -z+1/2'
'-x, -y, -z'
'x, -y, z-1/2'

loop_
_atom_site_type_symbol
_atom_site_label
_atom_site_fract_x
_atom_site_fract_y
_atom_site_fract_z
_atom_site_U_iso_or_equiv
_atom_site_adp_type
_atom_site_calc_flag
_atom_site_occupancy
_atom_site_disorder_assembly
_atom_site_disorder_group
Eu Eu1 0.500000 0.15065(2) 0.250000 0.00549(3) Uani d 1 . .
Cl Cl1 0.29777(3) -0.16684(3) 0.05730(2) 0.00967(4) Uani d 1 . .
Cl Cl2 0.000000 0.62348(4) 0.250000 0.01034(6) Uani d 1 . .
O O1 0.16667(11) 0.30060(11) 0.06078(8) 0.01088(13) Uani d 1 . .
O O2 0.23665(11) 0.04821(11) 0.28100(8) 0.01108(13) Uani d 1 . .
O O3 0.44219(11) 0.42430(10) 0.35568(8) 0.01082(13) Uani d 1 . .
H H1A 0.062(2) 0.268(2) 0.0449(17) 0.029(4) Uiso d 1 . .
H H1B 0.134(3) 0.332(2) -0.011(2) 0.028(4) Uiso d 1 . .
H H2A 0.250(2) 0.085(2) 0.3479(17) 0.024(4) Uiso d 1 . .
H H2B 0.193(2) -0.060(2) 0.2653(16) 0.026(4) Uiso d 1 . .
H H3A 0.513(2) 0.523(2) 0.3791(16) 0.030(4) Uiso d 1 . .
H H3B 0.334(2) 0.458(2) 0.3268(16) 0.025(4) Uiso d 1 . .

loop_
_atom_site_aniso_label
_atom_site_aniso_U_11
_atom_site_aniso_U_22
_atom_site_aniso_U_33
_atom_site_aniso_U_12
_atom_site_aniso_U_13
_atom_site_aniso_U_23
Eu1 0.00511(3) 0.00572(3) 0.00569(4) 0.000 0.00329(3) 0.000
Cl1 0.00927(9) 0.00919(9) 0.00941(10) -0.00089(7) 0.00505(8) -0.00199(7)
Cl2 0.00946(13) 0.01139(13) 0.01076(14) 0.000 0.00643(12) 0.000
O1 0.0075(3) 0.0138(3) 0.0098(3) 0.0005(2) 0.0044(3) 0.0026(3)
O2 0.0130(3) 0.0106(3) 0.0135(3) -0.0026(2) 0.0101(3) -0.0020(3)
O3 0.0083(3) 0.0095(3) 0.0147(4) -0.0013(2) 0.0071(3) -0.0039(3)

loop_
_atom_type_symbol
_atom_type_description
_atom_type_scat_dispersion_real
_atom_type_scat_dispersion_imag
_atom_type_scat_source
Cl Cl 0.1009 0.0992 'International Tables Vol C Tables 4.2.6.8 and 6.1.1.4'
Eu Eu -0.3385 2.4504 'International Tables Vol C Tables 4.2.6.8 and 6.1.1.4'
H H 0.0000 0.0000 'International Tables Vol C Tables 4.2.6.8 and 6.1.1.4'
O O 0.0058 0.0036 'International Tables Vol C Tables 4.2.6.8 and 6.1.1.4'

loop_
_geom_angle_atom_site_label_1
_geom_angle_atom_site_label_2
_geom_angle_atom_site_label_3
_geom_angle_site_symmetry_1
_geom_angle_site_symmetry_3
_geom_angle
_geom_angle_publ_flag
Cl1 Eu1 Cl1 2_655 . 83.904(10) ?
O1 Eu1 Cl1 . . 76.376(18) ?
O1 Eu1 Cl1 2_655 2_655 76.376(18) ?
O1 Eu1 Cl1 2_655 . 146.839(18) ?
O1 Eu1 Cl1 . 2_655 146.840(18) ?
O1 Eu1 O1 2_655 . 132.29(3) ?
O1 Eu1 O2 . 2_655 121.05(3) ?
O1 Eu1 O2 . . 72.97(3) ?
O1 Eu1 O2 2_655 2_655 72.97(3) ?
O1 Eu1 O2 2_655 . 121.05(3) ?
O2 Eu1 Cl1 2_655 2_655 79.036(19) ?
O2 Eu1 Cl1 . . 79.037(19) ?
O2 Eu1 Cl1 2_655 . 77.317(17) ?
O2 Eu1 Cl1 . 2_655 77.317(17) ?
O2 Eu1 O2 2_655 . 148.02(3) ?
O3 Eu1 Cl1 2_655 2_655 143.185(18) ?
O3 Eu1 Cl1 2_655 . 107.979(18) ?
O3 Eu1 Cl1 . 2_655 107.980(18) ?
O3 Eu1 Cl1 . . 143.185(18) ?
O3 Eu1 O1 . . 75.50(3) ?
O3 Eu1 O1 2_655 . 69.33(2) ?
O3 Eu1 O1 . 2_655 69.33(2) ?
O3 Eu1 O1 2_655 2_655 75.50(3) ?
O3 Eu1 O2 2_655 2_655 70.34(2) ?
O3 Eu1 O2 . . 70.34(2) ?
O3 Eu1 O2 . 2_655 138.36(2) ?
O3 Eu1 O2 2_655 . 138.36(2) ?
O3 Eu1 O3 . 2_655 83.55(3) ?
Eu1 O1 H1A . . 121.7(12) ?
Eu1 O1 H1B . . 127.1(12) ?
H1A O1 H1B . . 102.6(16) ?
Eu1 O2 H2A . . 118.7(11) ?
Eu1 O2 H2B . . 121.7(11) ?
H2A O2 H2B . . 107.3(15) ?
Eu1 O3 H3A . . 118.5(11) ?
Eu1 O3 H3B . . 120.7(12) ?
H3A O3 H3B . . 107.7(15) ?

loop_
_geom_bond_atom_site_label_1
_geom_bond_atom_site_label_2
_geom_bond_site_symmetry_2
_geom_bond_distance
_geom_bond_publ_flag
Eu1 Cl1 . 2.7788(2) ?
Eu1 Cl1 2_655 2.7788(2) ?
Eu1 O1 2_655 2.4131(7) ?
Eu1 O1 . 2.4131(7) ?
Eu1 O2 . 2.4206(7) ?
Eu1 O2 2_655 2.4206(7) ?
Eu1 O3 2_655 2.3884(7) ?
Eu1 O3 . 2.3884(7) ?
O1 H1A . 0.760(15) ?
O1 H1B . 0.766(19) ?
O2 H2A . 0.784(16) ?
O2 H2B . 0.759(16) ?
O3 H3A . 0.783(16) ?
O3 H3B . 0.737(15) ?

loop_
_geom_hbond_atom_site_label_D
_geom_hbond_atom_site_label_H
_geom_hbond_atom_site_label_A
_geom_hbond_site_symmetry_A
_geom_hbond_distance_DH
_geom_hbond_distance_HA
_geom_hbond_distance_DA
_geom_hbond_angle_DHA
_geom_hbond_publ_flag
O1 H1A Cl1 3 0.760(15) 2.407(15) 3.1537(7) 167.5(16) yes
O1 H1B Cl2 3_565 0.766(19) 2.407(19) 3.1649(8) 170.6(14) yes
O2 H2A Cl1 4_556 0.784(16) 2.373(17) 3.1549(8) 175.1(14) yes
O2 H2B Cl2 1_545 0.759(16) 2.500(15) 3.2308(7) 162.1(14) yes
O3 H3A Cl1 2_665 0.783(16) 2.349(16) 3.1307(7) 175.7(14) yes
O3 H3B Cl2 . 0.737(15) 2.455(15) 3.1842(7) 170.3(15) yes
